data_7011853
loop_
_publ_author_name
'Jensen, Paul'
'Batten, Stuart R.'
'Moubaraki, Boujemaa'
'Murray, Keith S.'

_publ_section_title
;
 Syntheses, crystal structures, and magnetic properties of first row
 transition metal coordination polymers containing dicyanamide and
 4,4???-bipyridineElectronic supplementary information (ESI) available:
 atom numbering diagrams for compounds 1 (123 K and 294 K) and 7???11.
 See http://www.rsc.org/suppdata/dt/b2/b205007b/
;
_journal_issue 19
_journal_name_full 'Journal of the Chemical Society, Dalton Transactions'
_journal_page_first 3712
_journal_paper_doi 10.1039/b205007b
_journal_year 2002
_chemical_formula_moiety Cu(dca)2(4,4'-bipy)(H2O)
_chemical_formula_sum 'C14 H10 Cu N8 O'
_chemical_formula_weight 369.84
_chemical_name_systematic
; 
? 
;
_space_group_IT_number 33
_symmetry_cell_setting orthorhombic
_symmetry_space_group_name_Hall 'P 2c -2n'
_symmetry_space_group_name_H-M 'P n a 21'
_atom_sites_solution_hydrogens geom
_atom_sites_solution_primary direct
_atom_sites_solution_secondary difmap
_audit_creation_method SHELXL-97
_cell_angle_alpha 90.00
_cell_angle_beta 90.00
_cell_angle_gamma 90.00
_cell_formula_units_Z 4
_cell_length_a 7.3887(4)
_cell_length_b 11.9610(6)
_cell_length_c 18.7679(10)
_cell_measurement_reflns_used 11369
_cell_measurement_temperature 173(2)
_cell_measurement_theta_max 30.03
_cell_measurement_theta_min 3.24
_cell_volume 1658.64(15)
_computing_cell_refinement 'DENZO-SMN (Otwinowski & Minor, 1997)'
_computing_data_collection 'COLLECT (Hooft, 1998)'
_computing_data_reduction 'DENZO-SMN (Otwinowski & Minor, 1997)'
_computing_molecular_graphics 'ORTEP-III (Burnett and Johnson, 1996)'
_computing_publication_material 'SHELXL-97 (Sheldrick, 1997)'
_computing_structure_refinement 'SHELXL-97 (Sheldrick, 1997)'
_computing_structure_solution 'SHELXS-97 (Sheldrick, 1997)'
_diffrn_ambient_temperature 173(2)
_diffrn_measured_fraction_theta_full 0.975
_diffrn_measured_fraction_theta_max 0.950
_diffrn_measurement_device_type 'Nonius KappaCCD'
_diffrn_measurement_method Phi-scans
_diffrn_radiation_monochromator graphite
_diffrn_radiation_source 'fine-focus sealed tube'
_diffrn_radiation_type MoK\a
_diffrn_radiation_wavelength 0.71073
_diffrn_reflns_av_R_equivalents 0.0343
_diffrn_reflns_av_sigmaI/netI 0.0642
_diffrn_reflns_limit_h_max 9
_diffrn_reflns_limit_h_min -7
_diffrn_reflns_limit_k_max 12
_diffrn_reflns_limit_k_min -16
_diffrn_reflns_limit_l_max 24
_diffrn_reflns_limit_l_min -26
_diffrn_reflns_number 11369
_diffrn_reflns_theta_full 27.50
_diffrn_reflns_theta_max 30.03
_diffrn_reflns_theta_min 3.24
_exptl_absorpt_coefficient_mu 1.335
_exptl_absorpt_correction_T_max 0.866
_exptl_absorpt_correction_T_min 0.828
_exptl_absorpt_correction_type numerical
_exptl_crystal_colour Blue
_exptl_crystal_density_diffrn 1.481
_exptl_crystal_density_method 'not measured'
_exptl_crystal_description Prismatic
_exptl_crystal_F_000 748
_exptl_crystal_size_max 0.25
_exptl_crystal_size_mid 0.13
_exptl_crystal_size_min 0.13
_refine_diff_density_max 0.395
_refine_diff_density_min -0.537
_refine_diff_density_rms 0.074
_refine_ls_abs_structure_details 'Flack H D (1983), Acta Cryst. A39, 876-881'
_refine_ls_abs_structure_Flack 0.53(2)
_refine_ls_extinction_method none
_refine_ls_goodness_of_fit_ref 1.051
_refine_ls_hydrogen_treatment mixed
_refine_ls_matrix_type full
_refine_ls_number_parameters 214
_refine_ls_number_reflns 4235
_refine_ls_number_restraints 0
_refine_ls_restrained_S_all 1.051
_refine_ls_R_factor_all 0.0742
_refine_ls_R_factor_gt 0.0458
_refine_ls_shift/su_max 0.000
_refine_ls_shift/su_mean 0.000
_refine_ls_structure_factor_coef Fsqd
_refine_ls_weighting_details 'calc w=1/[\s^2^(Fo^2^)+(0.0592P)^2^+0.2925P] where P=(Fo^2^+2Fc^2^)/3'
_refine_ls_weighting_scheme calc
_refine_ls_wR_factor_gt 0.1104
_refine_ls_wR_factor_ref 0.1217
_reflns_number_gt 3130
_reflns_number_total 4235
_reflns_threshold_expression >2sigma(I)
_cod_data_source_file b205007b.txt
_cod_data_source_block 8
_cod_depositor_comments
;
The following automatic conversions were performed:
'_symmetry_cell_setting' value 'Orthorhombic' changed to 'orthorhombic'
according to '/home/saulius/struct/CIF-dictionaries/cif_core.dic'
dictionary named 'cif_core.dic' version 2.4.1 from 2010-06-29.

Automatic conversion script
Id: cif_fix_enum 1527 2010-12-29 10:47:43Z saulius 
;
_cod_original_sg_symbol_H-M Pna2(1)
_cod_database_code 7011853

loop_
_symmetry_equiv_pos_as_xyz
'x, y, z'
'-x, -y, z+1/2'
'x+1/2, -y+1/2, z'
'-x+1/2, y+1/2, z+1/2'

loop_
_atom_site_label
_atom_site_type_symbol
_atom_site_fract_x
_atom_site_fract_y
_atom_site_fract_z
_atom_site_U_iso_or_equiv
_atom_site_adp_type
_atom_site_occupancy
_atom_site_symmetry_multiplicity
_atom_site_calc_flag
_atom_site_refinement_flags
_atom_site_disorder_assembly
_atom_site_disorder_group
Cu1 Cu 0.25939(5) 0.03927(3) 0.0000 0.02938(13) Uani 1 1 d . . .
N1 N 0.0737(5) -0.0684(3) 0.03484(18) 0.0381(7) Uani 1 1 d . . .
N2 N -0.2202(6) -0.1467(5) 0.0662(4) 0.094(2) Uani 1 1 d . . .
N3 N -0.5049(5) -0.0458(3) 0.05002(19) 0.0379(7) Uani 1 1 d . . .
N4 N 0.3799(5) 0.1687(3) -0.04583(18) 0.0381(7) Uani 1 1 d . . .
N5 N 0.4449(6) 0.3659(3) -0.0660(2) 0.0669(12) Uani 1 1 d . . .
N6 N 0.2517(6) 0.5038(5) -0.1262(3) 0.0685(14) Uani 1 1 d . . .
N7 N 0.2180(4) 0.1325(3) 0.09025(17) 0.0320(7) Uani 1 1 d . . .
N8 N 0.2211(4) 0.4517(2) 0.40798(17) 0.0304(7) Uani 1 1 d . . .
C1 C -0.0679(5) -0.1004(3) 0.0483(2) 0.0394(9) Uani 1 1 d . . .
C2 C -0.3689(6) -0.0882(3) 0.0559(2) 0.0389(9) Uani 1 1 d . . .
C3 C 0.4014(5) 0.2610(3) -0.0590(2) 0.0408(9) Uani 1 1 d . . .
C4 C 0.3374(7) 0.4349(4) -0.0997(3) 0.0534(11) Uani 1 1 d . . .
C5 C 0.2370(4) 0.0830(3) 0.1538(2) 0.0323(8) Uani 1 1 d . . .
H5 H 0.2550 0.0044 0.1553 0.039 Uiso 1 1 calc R . .
C6 C 0.2314(4) 0.1418(3) 0.2180(2) 0.0314(8) Uani 1 1 d . . .
H6 H 0.2478 0.1041 0.2621 0.038 Uiso 1 1 calc R . .
C7 C 0.2011(5) 0.2576(3) 0.21635(19) 0.0288(7) Uani 1 1 d . . .
C8 C 0.2033(5) 0.3248(3) 0.2835(2) 0.0303(8) Uani 1 1 d . . .
C9 C 0.1772(5) 0.2763(3) 0.3492(2) 0.0342(8) Uani 1 1 d . . .
H9 H 0.1520 0.1987 0.3527 0.041 Uiso 1 1 calc R . .
C10 C 0.1880(6) 0.3416(3) 0.4104(2) 0.0336(8) Uani 1 1 d . . .
H10 H 0.1714 0.3069 0.4554 0.040 Uiso 1 1 calc R . .
C11 C 0.2448(5) 0.4993(4) 0.3450(2) 0.0403(10) Uani 1 1 d . . .
H11 H 0.2672 0.5774 0.3428 0.048 Uiso 1 1 calc R . .
C12 C 0.2377(5) 0.4384(4) 0.2819(2) 0.0382(10) Uani 1 1 d . . .
H12 H 0.2567 0.4749 0.2376 0.046 Uiso 1 1 calc R . .
C13 C 0.1751(5) 0.3071(3) 0.1502(2) 0.0329(8) Uani 1 1 d . . .
H13 H 0.1521 0.3851 0.1470 0.039 Uiso 1 1 calc R . .
C14 C 0.1825(5) 0.2433(3) 0.0892(2) 0.0322(8) Uani 1 1 d . . .
H14 H 0.1617 0.2786 0.0446 0.039 Uiso 1 1 calc R . .
O1 O 0.3854(5) -0.2093(3) 0.2390(2) 0.147(8) Uiso 0.26 1 d PR . .
O2 O 0.2596(5) -0.2109(3) 0.2007(2) 0.158(12) Uiso 0.26 1 d PR . .
O3 O 0.4571(5) -0.3070(3) 0.2539(2) 0.18(2) Uiso 0.14 1 d PR . .
O4 O 0.4937(5) -0.2391(3) 0.2248(2) 0.16(2) Uiso 0.11 1 d PR . .
O5 O 0.2874(5) -0.2837(3) 0.2319(2) 0.19(3) Uiso 0.11 1 d PR . .
O6 O 0.4089(5) -0.3277(3) 0.2292(2) 0.17(2) Uiso 0.12 1 d PR . .

loop_
_atom_site_aniso_label
_atom_site_aniso_U_11
_atom_site_aniso_U_22
_atom_site_aniso_U_33
_atom_site_aniso_U_23
_atom_site_aniso_U_13
_atom_site_aniso_U_12
Cu1 0.0435(2) 0.0251(2) 0.01958(18) -0.0057(2) 0.0010(2) -0.00126(15)
N1 0.043(2) 0.0386(17) 0.0321(17) -0.0086(14) -0.0020(13) 0.0023(15)
N2 0.039(3) 0.060(3) 0.183(7) 0.057(4) 0.005(3) 0.0001(19)
N3 0.0399(19) 0.0431(19) 0.0308(17) -0.0030(14) 0.0016(13) 0.0001(15)
N4 0.061(2) 0.0269(17) 0.0262(16) -0.0032(13) 0.0024(15) -0.0063(15)
N5 0.078(3) 0.039(2) 0.084(3) 0.020(2) -0.023(2) -0.021(2)
N6 0.091(4) 0.047(2) 0.068(4) 0.021(3) -0.003(2) -0.006(2)
N7 0.0431(17) 0.0321(18) 0.0209(14) -0.0037(13) -0.0032(12) -0.0013(13)
N8 0.0443(18) 0.0293(17) 0.0176(15) -0.0076(11) -0.0017(12) 0.0019(12)
C1 0.036(2) 0.031(2) 0.051(3) 0.0021(18) -0.0027(18) 0.0026(16)
C2 0.035(2) 0.035(2) 0.047(2) 0.0020(18) 0.0005(17) -0.0041(17)
C3 0.049(2) 0.045(2) 0.028(2) 0.0010(17) -0.0010(16) -0.0006(18)
C4 0.069(3) 0.041(2) 0.051(3) 0.014(2) -0.004(2) -0.008(2)
C5 0.047(2) 0.023(2) 0.0263(18) -0.0045(15) 0.0026(15) 0.0011(14)
C6 0.044(2) 0.028(2) 0.0220(17) -0.0045(15) 0.0010(14) 0.0020(14)
C7 0.0369(18) 0.0282(18) 0.0212(17) -0.0032(14) 0.0011(13) 0.0013(14)
C8 0.0333(18) 0.031(2) 0.0267(18) -0.0062(16) -0.0023(14) 0.0009(15)
C9 0.048(2) 0.0290(19) 0.0255(18) -0.0063(15) 0.0008(15) 0.0008(16)
C10 0.052(2) 0.0282(18) 0.0206(18) 0.0003(14) -0.0004(15) 0.0033(16)
C11 0.070(3) 0.029(2) 0.0213(19) -0.0042(17) 0.0098(17) -0.0061(16)
C12 0.064(3) 0.029(2) 0.0217(19) -0.0052(15) 0.0042(17) -0.0049(16)
C13 0.043(2) 0.0258(18) 0.0299(19) -0.0035(15) -0.0044(16) 0.0077(16)
C14 0.043(2) 0.0303(19) 0.0231(17) -0.0045(15) -0.0025(15) 0.0020(16)

loop_
_atom_type_symbol
_atom_type_description
_atom_type_scat_dispersion_real
_atom_type_scat_dispersion_imag
_atom_type_scat_source
Cu Cu 0.3201 1.2651 'International Tables Vol C Tables 4.2.6.8 and 6.1.1.4'
N N 0.0061 0.0033 'International Tables Vol C Tables 4.2.6.8 and 6.1.1.4'
C C 0.0033 0.0016 'International Tables Vol C Tables 4.2.6.8 and 6.1.1.4'
H H 0.0000 0.0000 'International Tables Vol C Tables 4.2.6.8 and 6.1.1.4'
O O 0.0106 0.0060 'International Tables Vol C Tables 4.2.6.8 and 6.1.1.4'

loop_
_geom_angle_atom_site_label_1
_geom_angle_atom_site_label_2
_geom_angle_atom_site_label_3
_geom_angle
_geom_angle_site_symmetry_1
_geom_angle_site_symmetry_3
_geom_angle_publ_flag
N4 Cu1 N1 163.09(14) . . ?
N4 Cu1 N8 90.10(13) . 4_544 ?
N1 Cu1 N8 89.70(13) . 4_544 ?
N4 Cu1 N7 90.03(13) . . ?
N1 Cu1 N7 88.73(13) . . ?
N8 Cu1 N7 175.05(13) 4_544 . ?
N4 Cu1 N3 100.88(13) . 1_655 ?
N1 Cu1 N3 96.01(13) . 1_655 ?
N8 Cu1 N3 93.87(12) 4_544 1_655 ?
N7 Cu1 N3 90.97(13) . 1_655 ?
C1 N1 Cu1 156.9(3) . . ?
C1 N2 C2 117.3(5) . . ?
C2 N3 Cu1 160.4(3) . 1_455 ?
C3 N4 Cu1 155.7(3) . . ?
C3 N5 C4 120.4(4) . . ?
C5 N7 C14 117.8(3) . . ?
C5 N7 Cu1 118.7(3) . . ?
C14 N7 Cu1 123.4(3) . . ?
C11 N8 C10 118.4(3) . . ?
C11 N8 Cu1 122.0(3) . 4 ?
C10 N8 Cu1 119.5(3) . 4 ?
N1 C1 N2 173.7(5) . . ?
N3 C2 N2 173.6(5) . . ?
N4 C3 N5 170.9(5) . . ?
N6 C4 N5 173.4(6) . . ?
N7 C5 C6 122.9(4) . . ?
C5 C6 C7 118.9(4) . . ?
C13 C7 C6 117.5(3) . . ?
C13 C7 C8 121.7(3) . . ?
C6 C7 C8 120.7(3) . . ?
C9 C8 C12 117.3(3) . . ?
C9 C8 C7 121.8(3) . . ?
C12 C8 C7 120.8(4) . . ?
C8 C9 C10 119.7(3) . . ?
N8 C10 C9 122.3(3) . . ?
N8 C11 C12 122.0(4) . . ?
C8 C12 C11 120.2(4) . . ?
C14 C13 C7 120.1(3) . . ?
N7 C14 C13 122.6(3) . . ?
O4 O1 O5 102.3 . . ?
O4 O1 O2 120.4 . . ?
O5 O1 O2 54.6 . . ?
O4 O1 O3 50.4 . . ?
O5 O1 O3 65.9 . . ?
O2 O1 O3 115.7 . . ?
O4 O1 O6 58.3 . . ?
O5 O1 O6 45.7 . . ?
O2 O1 O6 90.1 . . ?
O3 O1 O6 26.2 . . ?
O5 O2 O1 61.8 . . ?
O5 O2 O4 62.0 . . ?
O1 O2 O4 25.7 . . ?
O6 O3 O4 94.0 . . ?
O6 O3 O1 88.0 . . ?
O4 O3 O1 44.0 . . ?
O6 O3 O5 48.3 . . ?
O4 O3 O5 85.3 . . ?
O1 O3 O5 51.4 . . ?
O1 O4 O3 85.6 . . ?
O1 O4 O6 82.6 . . ?
O3 O4 O6 30.9 . . ?
O1 O4 O5 44.2 . . ?
O3 O4 O5 56.1 . . ?
O6 O4 O5 40.0 . . ?
O1 O4 O2 33.8 . . ?
O3 O4 O2 91.7 . . ?
O6 O4 O2 72.1 . . ?
O5 O4 O2 35.6 . . ?
O6 O5 O2 123.4 . . ?
O6 O5 O1 81.6 . . ?
O2 O5 O1 63.6 . . ?
O6 O5 O3 27.1 . . ?
O2 O5 O3 120.9 . . ?
O1 O5 O3 62.7 . . ?
O6 O5 O4 49.6 . . ?
O2 O5 O4 82.4 . . ?
O1 O5 O4 33.5 . . ?
O3 O5 O4 38.6 . . ?
O3 O6 O5 104.6 . . ?
O3 O6 O4 55.1 . . ?
O5 O6 O4 90.4 . . ?
O3 O6 O1 65.8 . . ?
O5 O6 O1 52.6 . . ?
O4 O6 O1 39.1 . . ?

loop_
_geom_bond_atom_site_label_1
_geom_bond_atom_site_label_2
_geom_bond_distance
_geom_bond_site_symmetry_2
_geom_bond_publ_flag
Cu1 N4 1.983(3) . ?
Cu1 N1 1.992(4) . ?
Cu1 N8 2.025(3) 4_544 ?
Cu1 N7 2.051(3) . ?
Cu1 N3 2.225(4) 1_655 ?
N1 C1 1.143(5) . ?
N2 C1 1.299(6) . ?
N2 C2 1.317(7) . ?
N3 C2 1.130(5) . ?
N3 Cu1 2.225(4) 1_455 ?
N4 C3 1.143(5) . ?
N5 C3 1.301(5) . ?
N5 C4 1.309(6) . ?
N6 C4 1.152(7) . ?
N7 C5 1.339(5) . ?
N7 C14 1.352(5) . ?
N8 C11 1.324(6) . ?
N8 C10 1.341(5) . ?
N8 Cu1 2.025(3) 4 ?
C5 C6 1.397(5) . ?
C6 C7 1.403(5) . ?
C7 C13 1.388(5) . ?
C7 C8 1.494(5) . ?
C8 C9 1.376(5) . ?
C8 C12 1.382(6) . ?
C9 C10 1.391(5) . ?
C11 C12 1.391(6) . ?
C13 C14 1.376(5) . ?
O1 O4 0.9154 . ?
O1 O5 1.1555 . ?
O1 O2 1.1752 . ?
O1 O3 1.3132 . ?
O1 O6 1.4389 . ?
O2 O5 1.0688 . ?
O2 O4 1.8192 . ?
O3 O6 0.6346 . ?
O3 O4 1.0149 . ?
O3 O5 1.3495 . ?
O4 O6 1.2341 . ?
O4 O5 1.6203 . ?
O5 O6 1.0417 . ?
